data_2231209
loop_
_publ_author_name
'Jasinski, Jerry P.'
'Golen, James A.'
'Samshuddin, S.'
'Narayana, B.'
'Yathirajan, H. S.'

_publ_section_title
;
 4-(1<i>H</i>-Benzimidazol-2-ylmethoxy)-3-methoxybenzaldehyde
 tetrahydrate
;
_journal_coeditor_code LH5279
_journal_issue 8
_journal_name_full 'Acta Crystallographica Section E'
_journal_page_first o2021
_journal_page_last o2022
_journal_paper_doi 10.1107/S1600536811027164
_journal_volume 67
_journal_year 2011
_chemical_formula_iupac 'C16 H14 N2 O3, 4H2 O'
_chemical_formula_moiety 'C16 H14 N2 O3, 4(H2 O)'
_chemical_formula_sum 'C16 H22 N2 O7'
_chemical_formula_weight 354.36
_chemical_name_systematic
;
4-(1<i>H</i>-Benzimidazol-2-ylmethoxy)-3-methoxybenzaldehyde tetrahydrate
;
_space_group_IT_number 2
_symmetry_cell_setting triclinic
_symmetry_space_group_name_Hall '-P 1'
_symmetry_space_group_name_H-M 'P -1'
_atom_sites_solution_hydrogens geom
_atom_sites_solution_primary direct
_atom_sites_solution_secondary difmap
_cell_angle_alpha 107.965(10)
_cell_angle_beta 90.906(8)
_cell_angle_gamma 91.769(8)
_cell_formula_units_Z 2
_cell_length_a 6.8953(6)
_cell_length_b 11.4266(13)
_cell_length_c 11.7287(14)
_cell_measurement_reflns_used 4026
_cell_measurement_temperature 173(2)
_cell_measurement_theta_max 32.29
_cell_measurement_theta_min 3.43
_cell_volume 878.32(17)
_computing_cell_refinement '<i>CrysAlis PRO</i> (Oxford Diffraction, 2010)'
_computing_data_collection '<i>CrysAlis PRO</i> (Oxford Diffraction, 2010)'
_computing_data_reduction '<i>CrysAlis RED</i> (Oxford Diffraction, 2010)'
_computing_molecular_graphics '<i>SHELXTL</i> (Sheldrick, 2008)'
_computing_publication_material '<i>SHELXTL</i> (Sheldrick, 2008)'
_computing_structure_refinement '<i>SHELXL97</i> (Sheldrick, 2008)'
_computing_structure_solution '<i>SHELXS97</i> (Sheldrick, 2008)'
_diffrn_ambient_temperature 173(2)
_diffrn_detector_area_resol_mean 16.1500
_diffrn_measured_fraction_theta_full 0.997
_diffrn_measured_fraction_theta_max 0.998
_diffrn_measurement_device_type 'Oxford Diffraction Xcalibur Eos Gemini'
_diffrn_measurement_method \w
_diffrn_radiation_monochromator graphite
_diffrn_radiation_source 'Enhance (Mo) X-ray Source'
_diffrn_radiation_type MoK\a
_diffrn_radiation_wavelength 0.71073
_diffrn_reflns_av_R_equivalents 0.0162
_diffrn_reflns_av_sigmaI/netI 0.0244
_diffrn_reflns_limit_h_max 6
_diffrn_reflns_limit_h_min -9
_diffrn_reflns_limit_k_max 12
_diffrn_reflns_limit_k_min -15
_diffrn_reflns_limit_l_max 15
_diffrn_reflns_limit_l_min -14
_diffrn_reflns_number 8245
_diffrn_reflns_theta_full 25.00
_diffrn_reflns_theta_max 28.70
_diffrn_reflns_theta_min 3.43
_exptl_absorpt_coefficient_mu 0.106
_exptl_absorpt_correction_T_max 0.9792
_exptl_absorpt_correction_T_min 0.9639
_exptl_absorpt_correction_type multi-scan
_exptl_absorpt_process_details
;
(CrysAlis RED; Oxford Diffraction, 2010)'
;
_exptl_crystal_colour 'pale yellow'
_exptl_crystal_density_diffrn 1.340
_exptl_crystal_density_method 'not measured'
_exptl_crystal_description block
_exptl_crystal_F_000 376
_exptl_crystal_size_max 0.35
_exptl_crystal_size_mid 0.33
_exptl_crystal_size_min 0.20
_refine_diff_density_max 0.253
_refine_diff_density_min -0.360
_refine_ls_extinction_method none
_refine_ls_goodness_of_fit_ref 1.019
_refine_ls_hydrogen_treatment mixed
_refine_ls_matrix_type full
_refine_ls_number_parameters 273
_refine_ls_number_reflns 4539
_refine_ls_number_restraints 17
_refine_ls_restrained_S_all 1.020
_refine_ls_R_factor_all 0.0649
_refine_ls_R_factor_gt 0.0493
_refine_ls_shift/su_max 0.002
_refine_ls_shift/su_mean 0.000
_refine_ls_structure_factor_coef Fsqd
_refine_ls_weighting_details 'calc w=1/[\s^2^(Fo^2^)+(0.0835P)^2^+0.1390P] where P=(Fo^2^+2Fc^2^)/3'
_refine_ls_weighting_scheme calc
_refine_ls_wR_factor_gt 0.1384
_refine_ls_wR_factor_ref 0.1519
_reflns_number_gt 3499
_reflns_number_total 4539
_reflns_threshold_expression I>2\s(I)
_cod_data_source_file lh5279.cif
_cod_data_source_block I
_cod_original_cell_volume 878.32(16)
_cod_database_code 2231209
_cod_database_fobs_code 2231209

loop_
_symmetry_equiv_pos_as_xyz
'x, y, z'
'-x, -y, -z'

loop_
_atom_site_type_symbol
_atom_site_label
_atom_site_fract_x
_atom_site_fract_y
_atom_site_fract_z
_atom_site_U_iso_or_equiv
_atom_site_adp_type
_atom_site_calc_flag
_atom_site_refinement_flags
_atom_site_occupancy
_atom_site_symmetry_multiplicity
_atom_site_disorder_assembly
_atom_site_disorder_group
O O1 0.25247(16) 0.50917(9) 0.48675(9) 0.0433(3) Uani d . 1 1 . .
O O2 0.27855(17) 0.27445(9) 0.41320(10) 0.0504(3) Uani d . 1 1 A .
O O3 0.3970(4) 0.1784(3) -0.0482(2) 0.0613(10) Uani d PD 0.441(4) 1 A 1
O O3A 0.3989(4) 0.3155(2) -0.0763(2) 0.0688(9) Uani d PD 0.559(4) 1 A 2
O O4 0.1293(2) 0.86262(11) 0.38472(13) 0.0662(4) Uani d D 1 1 . .
H H4WB 0.161(3) 0.8992(19) 0.4568(14) 0.079 Uiso d D 1 1 . .
H H4WA 0.045(3) 0.9090(19) 0.3647(19) 0.079 Uiso d D 1 1 . .
O O5 0.18563(19) 0.98294(11) 0.63137(12) 0.0599(3) Uani d D 1 1 . .
H H5WB 0.192(3) 0.9297(16) 0.6684(18) 0.072 Uiso d D 1 1 . .
H H5WA 0.286(3) 1.0304(17) 0.6559(18) 0.072 Uiso d D 1 1 . .
O O6 0.1819(3) 0.33687(14) 0.6899(2) 0.0961(6) Uani d D 1 1 . .
H H6WA 0.101(3) 0.276(2) 0.674(2) 0.115 Uiso d D 1 1 . .
H H6WB 0.246(4) 0.326(3) 0.626(2) 0.115 Uiso d D 1 1 . .
O O7 0.4891(2) 0.15864(14) -0.29388(13) 0.0701(4) Uani d D 1 1 . .
H H7WB 0.603(3) 0.158(2) -0.3182(19) 0.084 Uiso d D 1 1 . .
H H7WA 0.493(3) 0.192(2) -0.2216(14) 0.084 Uiso d D 1 1 . .
N N1 0.18875(16) 0.59173(10) 0.72323(11) 0.0364(3) Uani d D 1 1 . .
H H1N 0.192(2) 0.5154(12) 0.6960(14) 0.044 Uiso d D 1 1 . .
N N2 0.19911(17) 0.78893(10) 0.72974(10) 0.0386(3) Uani d . 1 1 . .
C C1 0.16508(18) 0.65805(12) 0.84166(12) 0.0363(3) Uani d . 1 1 . .
C C2 0.1383(2) 0.62248(15) 0.94340(14) 0.0462(3) Uani d . 1 1 . .
H H2A 0.1349 0.5383 0.9401 0.055 Uiso calc R 1 1 . .
C C3 0.1168(2) 0.71524(17) 1.04909(15) 0.0549(4) Uani d . 1 1 . .
H H3A 0.0961 0.6948 1.1207 0.066 Uiso calc R 1 1 . .
C C4 0.1248(3) 0.83881(17) 1.05371(15) 0.0588(4) Uani d . 1 1 . .
H H4A 0.1095 0.9004 1.1285 0.071 Uiso calc R 1 1 . .
C C5 0.1541(2) 0.87414(14) 0.95290(14) 0.0508(4) Uani d . 1 1 . .
H H5A 0.1614 0.9586 0.9573 0.061 Uiso calc R 1 1 . .
C C6 0.17285(18) 0.78171(12) 0.84452(12) 0.0375(3) Uani d . 1 1 . .
C C7 0.20690(18) 0.67405(11) 0.66209(12) 0.0348(3) Uani d . 1 1 . .
C C8 0.2316(2) 0.63843(12) 0.53048(12) 0.0407(3) Uani d . 1 1 . .
H H8A 0.1171 0.6617 0.4915 0.049 Uiso calc R 1 1 . .
H H8B 0.3480 0.6816 0.5122 0.049 Uiso calc R 1 1 . .
C C9 0.28517(18) 0.46020(12) 0.36761(12) 0.0352(3) Uani d . 1 1 A .
C C10 0.3059(2) 0.52749(13) 0.28790(13) 0.0413(3) Uani d . 1 1 . .
H H10A 0.2975 0.6145 0.3152 0.050 Uiso calc R 1 1 . .
C C11 0.3390(2) 0.46721(14) 0.16864(13) 0.0443(3) Uani d . 1 1 A .
H H11A 0.3551 0.5132 0.1141 0.053 Uiso calc R 1 1 . .
C C12 0.34859(19) 0.34084(14) 0.12823(13) 0.0418(3) Uani d D 1 1 . .
C C13 0.32778(19) 0.27242(13) 0.20786(13) 0.0409(3) Uani d . 1 1 A .
H H13A 0.3346 0.1853 0.1796 0.049 Uiso calc R 1 1 . .
C C14 0.29751(18) 0.33106(12) 0.32700(13) 0.0375(3) Uani d . 1 1 . .
C C15 0.2914(3) 0.14435(14) 0.37694(19) 0.0631(5) Uani d . 1 1 . .
H H15A 0.2866 0.1158 0.4476 0.095 Uiso calc R 1 1 A .
H H15B 0.4139 0.1212 0.3363 0.095 Uiso calc R 1 1 . .
H H15C 0.1825 0.1063 0.3219 0.095 Uiso calc R 1 1 . .
C C16 0.3765(19) 0.2805(10) 0.0036(9) 0.078(5) Uani d PD 0.441(4) 1 A 1
H H16A 0.3785 0.3337 -0.0447 0.093 Uiso calc PR 0.441(4) 1 A 1
C C16A 0.3838(12) 0.2765(6) 0.0018(4) 0.046(2) Uani d PD 0.559(4) 1 A 2
H H16B 0.3959 0.1900 -0.0179 0.055 Uiso calc PR 0.559(4) 1 A 2

loop_
_atom_site_aniso_label
_atom_site_aniso_U_11
_atom_site_aniso_U_22
_atom_site_aniso_U_33
_atom_site_aniso_U_12
_atom_site_aniso_U_13
_atom_site_aniso_U_23
O1 0.0595(6) 0.0317(5) 0.0400(5) 0.0043(4) 0.0048(4) 0.0129(4)
O2 0.0665(7) 0.0350(5) 0.0546(6) 0.0035(5) 0.0063(5) 0.0206(4)
O3 0.0618(18) 0.064(2) 0.0498(16) 0.0027(14) 0.0093(12) 0.0047(14)
O3A 0.0735(16) 0.0759(18) 0.0524(14) -0.0041(12) 0.0180(11) 0.0130(12)
O4 0.0898(10) 0.0485(7) 0.0610(8) 0.0035(6) 0.0078(7) 0.0177(6)
O5 0.0660(8) 0.0529(7) 0.0692(8) -0.0063(6) -0.0137(6) 0.0329(6)
O6 0.0934(13) 0.0469(8) 0.1487(18) -0.0067(8) -0.0135(11) 0.0330(10)
O7 0.0674(8) 0.0725(9) 0.0644(8) -0.0059(7) 0.0001(7) 0.0131(7)
N1 0.0372(6) 0.0298(5) 0.0432(6) -0.0010(4) -0.0011(4) 0.0131(5)
N2 0.0406(6) 0.0322(5) 0.0437(6) 0.0043(4) 0.0011(5) 0.0126(5)
C1 0.0276(6) 0.0387(6) 0.0441(7) 0.0016(5) -0.0005(5) 0.0149(5)
C2 0.0415(7) 0.0535(8) 0.0491(8) -0.0006(6) -0.0005(6) 0.0243(7)
C3 0.0500(9) 0.0739(11) 0.0443(8) 0.0067(8) 0.0037(7) 0.0229(8)
C4 0.0606(10) 0.0666(11) 0.0439(8) 0.0161(8) 0.0049(7) 0.0078(7)
C5 0.0540(9) 0.0436(8) 0.0512(9) 0.0139(7) 0.0024(7) 0.0083(7)
C6 0.0310(6) 0.0382(7) 0.0439(7) 0.0058(5) 0.0007(5) 0.0133(5)
C7 0.0308(6) 0.0327(6) 0.0430(7) 0.0003(5) -0.0015(5) 0.0149(5)
C8 0.0506(8) 0.0315(6) 0.0411(7) 0.0011(5) 0.0005(6) 0.0128(5)
C9 0.0326(6) 0.0345(6) 0.0394(7) 0.0016(5) 0.0006(5) 0.0127(5)
C10 0.0445(7) 0.0350(6) 0.0470(7) 0.0024(5) 0.0018(6) 0.0162(6)
C11 0.0419(7) 0.0502(8) 0.0461(8) 0.0026(6) 0.0031(6) 0.0225(6)
C12 0.0310(6) 0.0509(8) 0.0411(7) 0.0033(5) 0.0037(5) 0.0104(6)
C13 0.0324(6) 0.0355(6) 0.0516(8) 0.0024(5) 0.0024(6) 0.0087(6)
C14 0.0316(6) 0.0342(6) 0.0490(8) 0.0015(5) 0.0009(5) 0.0162(6)
C15 0.0776(12) 0.0351(8) 0.0826(13) 0.0022(8) 0.0069(10) 0.0266(8)
C16 0.039(6) 0.085(9) 0.116(9) -0.005(5) -0.002(5) 0.042(7)
C16A 0.042(4) 0.060(4) 0.0252(19) 0.007(3) 0.011(2) -0.004(2)

loop_
_atom_type_symbol
_atom_type_description
_atom_type_scat_dispersion_real
_atom_type_scat_dispersion_imag
_atom_type_scat_source
C C 0.0033 0.0016 'International Tables Vol C Tables 4.2.6.8 and 6.1.1.4'
H H 0.0000 0.0000 'International Tables Vol C Tables 4.2.6.8 and 6.1.1.4'
N N 0.0061 0.0033 'International Tables Vol C Tables 4.2.6.8 and 6.1.1.4'
O O 0.0106 0.0060 'International Tables Vol C Tables 4.2.6.8 and 6.1.1.4'

loop_
_geom_angle_atom_site_label_1
_geom_angle_atom_site_label_2
_geom_angle_atom_site_label_3
_geom_angle
C9 O1 C8 116.72(10)
C14 O2 C15 117.42(13)
H4WB O4 H4WA 105.6(17)
H5WB O5 H5WA 104.9(17)
H6WA O6 H6WB 105(2)
H7WB O7 H7WA 107.6(19)
C7 N1 C1 106.93(11)
C7 N1 H1N 127.5(11)
C1 N1 H1N 125.5(11)
C7 N2 C6 104.49(11)
N1 C1 C2 132.25(13)
N1 C1 C6 105.01(11)
C2 C1 C6 122.74(13)
C3 C2 C1 116.54(14)
C3 C2 H2A 121.7
C1 C2 H2A 121.7
C2 C3 C4 121.51(15)
C2 C3 H3A 119.2
C4 C3 H3A 119.2
C5 C4 C3 121.91(16)
C5 C4 H4A 119.0
C3 C4 H4A 119.0
C4 C5 C6 117.59(15)
C4 C5 H5A 121.2
C6 C5 H5A 121.2
N2 C6 C5 130.48(13)
N2 C6 C1 109.82(12)
C5 C6 C1 119.70(13)
N2 C7 N1 113.74(12)
N2 C7 C8 122.82(11)
N1 C7 C8 123.43(11)
O1 C8 C7 108.39(10)
O1 C8 H8A 110.0
C7 C8 H8A 110.0
O1 C8 H8B 110.0
C7 C8 H8B 110.0
H8A C8 H8B 108.4
O1 C9 C10 124.95(12)
O1 C9 C14 114.89(11)
C10 C9 C14 120.15(13)
C11 C10 C9 119.63(13)
C11 C10 H10A 120.2
C9 C10 H10A 120.2
C12 C11 C10 120.42(13)
C12 C11 H11A 119.8
C10 C11 H11A 119.8
C11 C12 C13 120.31(13)
C11 C12 C16 119.2(5)
C13 C12 C16 120.4(5)
C11 C12 C16A 120.6(3)
C13 C12 C16A 119.1(3)
C14 C13 C12 120.00(13)
C14 C13 H13A 120.0
C12 C13 H13A 120.0
O2 C14 C13 125.26(12)
O2 C14 C9 115.26(12)
C13 C14 C9 119.48(12)
O2 C15 H15A 109.5
O2 C15 H15B 109.5
H15A C15 H15B 109.5
O2 C15 H15C 109.5
H15A C15 H15C 109.5
H15B C15 H15C 109.5
O3 C16 C12 131.0(10)
O3 C16 H16A 114.5
C12 C16 H16A 114.5
O3A C16A C12 129.3(5)
O3A C16A H16B 115.4
C12 C16A H16B 115.4

loop_
_geom_bond_atom_site_label_1
_geom_bond_atom_site_label_2
_geom_bond_distance
O1 C9 1.3609(17)
O1 C8 1.4190(16)
O2 C14 1.3638(17)
O2 C15 1.4206(18)
O3 C16 1.151(8)
O3A C16A 1.140(7)
O4 H4WB 0.841(15)
O4 H4WA 0.873(15)
O5 H5WB 0.851(14)
O5 H5WA 0.853(15)
O6 H6WA 0.845(16)
O6 H6WB 0.850(16)
O7 H7WB 0.838(15)
O7 H7WA 0.814(15)
N1 C7 1.3514(16)
N1 C1 1.3768(18)
N1 H1N 0.832(13)
N2 C7 1.3110(17)
N2 C6 1.3881(18)
C1 C2 1.387(2)
C1 C6 1.4023(18)
C2 C3 1.374(2)
C2 H2A 0.9500
C3 C4 1.396(3)
C3 H3A 0.9500
C4 C5 1.378(2)
C4 H4A 0.9500
C5 C6 1.390(2)
C5 H5A 0.9500
C7 C8 1.4840(19)
C8 H8A 0.9900
C8 H8B 0.9900
C9 C10 1.3880(19)
C9 C14 1.4097(18)
C10 C11 1.381(2)
C10 H10A 0.9500
C11 C12 1.378(2)
C11 H11A 0.9500
C12 C13 1.397(2)
C12 C16 1.430(9)
C12 C16A 1.466(4)
C13 C14 1.373(2)
C13 H13A 0.9500
C15 H15A 0.9800
C15 H15B 0.9800
C15 H15C 0.9800
C16 H16A 0.9500
C16A H16B 0.9500

loop_
_geom_hbond_atom_site_label_D
_geom_hbond_atom_site_label_H
_geom_hbond_atom_site_label_A
_geom_hbond_site_symmetry_A
_geom_hbond_distance_DH
_geom_hbond_distance_HA
_geom_hbond_distance_DA
_geom_hbond_angle_DHA
O4 H4WB O5 . 0.841(15) 1.976(16) 2.809(2) 170(2)
O4 H4WA O5 2_576 0.873(15) 2.037(17) 2.880(2) 162(2)
O5 H5WB N2 . 0.851(14) 1.956(15) 2.8003(16) 171(2)
O5 H5WA O7 1_566 0.853(15) 1.943(15) 2.7882(19) 170.7(19)
O6 H6WA O4 2_566 0.845(16) 2.159(17) 2.996(2) 171(3)
O6 H6WB O2 . 0.850(16) 2.40(2) 3.187(3) 154(3)
O7 H7WB O4 2_665 0.838(15) 2.009(16) 2.844(2) 174(2)
O7 H7WA O3A . 0.814(15) 1.982(17) 2.721(3) 151(2)
N1 H1N O6 . 0.832(13) 2.018(14) 2.8152(19) 160.1(16)

loop_
_geom_torsion_atom_site_label_1
_geom_torsion_atom_site_label_2
_geom_torsion_atom_site_label_3
_geom_torsion_atom_site_label_4
_geom_torsion
C7 N1 C1 C2 179.33(14)
C7 N1 C1 C6 -0.62(14)
N1 C1 C2 C3 -179.16(14)
C6 C1 C2 C3 0.8(2)
C1 C2 C3 C4 -1.0(2)
C2 C3 C4 C5 0.1(3)
C3 C4 C5 C6 1.0(3)
C7 N2 C6 C5 -179.88(14)
C7 N2 C6 C1 -0.13(14)
C4 C5 C6 N2 178.55(14)
C4 C5 C6 C1 -1.2(2)
N1 C1 C6 N2 0.47(14)
C2 C1 C6 N2 -179.48(12)
N1 C1 C6 C5 -179.75(12)
C2 C1 C6 C5 0.3(2)
C6 N2 C7 N1 -0.28(15)
C6 N2 C7 C8 179.19(12)
C1 N1 C7 N2 0.59(15)
C1 N1 C7 C8 -178.88(12)
C9 O1 C8 C7 -177.26(11)
N2 C7 C8 O1 174.58(12)
N1 C7 C8 O1 -6.00(18)
C8 O1 C9 C10 2.33(19)
C8 O1 C9 C14 -177.65(11)
O1 C9 C10 C11 179.95(13)
C14 C9 C10 C11 -0.1(2)
C9 C10 C11 C12 0.9(2)
C10 C11 C12 C13 -0.9(2)
C10 C11 C12 C16 177.9(6)
C10 C11 C12 C16A -179.9(4)
C11 C12 C13 C14 0.0(2)
C16 C12 C13 C14 -178.8(6)
C16A C12 C13 C14 179.0(4)
C15 O2 C14 C13 0.1(2)
C15 O2 C14 C9 -179.54(13)
C12 C13 C14 O2 -178.79(12)
C12 C13 C14 C9 0.8(2)
O1 C9 C14 O2 -1.17(17)
C10 C9 C14 O2 178.85(12)
O1 C9 C14 C13 179.18(11)
C10 C9 C14 C13 -0.81(19)
C11 C12 C16 O3 176.2(10)
C13 C12 C16 O3 -4.9(16)
C16A C12 C16 O3 50(19)
C11 C12 C16A O3A -3.5(10)
C13 C12 C16A O3A 177.5(6)
C16 C12 C16A O3A 5E1(2)
